data_7707374
loop_
_publ_author_name
'Paparo, Albert'
'Matthews, Aidan J. R.'
'Smith, Cory D.'
'Edwards, Alison J.'
'Yuvaraj, K.'
'Jones, Cameron'

_publ_section_title
;
 N-Heterocyclic carbene, carbodiphosphorane and diphosphine adducts of
 beryllium dihalides: synthesis, characterisation and reduction studies.
;
_journal_issue 22
_journal_name_full 'Dalton transactions (Cambridge, England : 2003)'
_journal_page_first 7604
_journal_page_last 7609
_journal_paper_doi 10.1039/d1dt01393a
_journal_volume 50
_journal_year 2021
_chemical_formula_sum 'C27 H36 Be Br2 N2'
_chemical_formula_weight 557.41
_space_group_crystal_system monoclinic
_space_group_IT_number 14
_space_group_name_Hall '-P 2yn'
_space_group_name_H-M_alt 'P 1 21/n 1'
_atom_sites_solution_hydrogens geom
_audit_creation_method SHELXL-2016/6
_audit_update_record
;
2021-04-26 deposited with the CCDC.	2021-05-11 downloaded from the CCDC.
;
_cell_angle_alpha 90
_cell_angle_beta 100.191(4)
_cell_angle_gamma 90
_cell_formula_units_Z 4
_cell_length_a 10.1088(4)
_cell_length_b 17.9685(6)
_cell_length_c 15.4443(6)
_cell_measurement_reflns_used 8015
_cell_measurement_temperature 123(2)
_cell_measurement_theta_max 29.0220
_cell_measurement_theta_min 3.4790
_cell_volume 2761.04(18)
_computing_cell_refinement 'CrysAlisPro 1.171.40.49a (Rigaku OD, 2019)'
_computing_data_collection 'CrysAlisPro 1.171.40.49a (Rigaku OD, 2019)'
_computing_data_reduction 'CrysAlisPro 1.171.40.49a (Rigaku OD, 2019)'
_computing_structure_refinement 'SHELXL-2016/6 (Sheldrick, 2016)'
_computing_structure_solution 'SHELXT 2018/2 (Sheldrick, 2018)'
_diffrn_ambient_temperature 123(2)
_diffrn_measured_fraction_theta_full 0.998
_diffrn_measured_fraction_theta_max 0.998
_diffrn_measurement_device_type 'XtaLAB Synergy, Dualflex, HyPix'
_diffrn_measurement_method '\w scans'
_diffrn_radiation_type MoK\a
_diffrn_radiation_wavelength 0.71073
_diffrn_reflns_av_R_equivalents 0.0457
_diffrn_reflns_av_unetI/netI 0.0356
_diffrn_reflns_Laue_measured_fraction_full 0.998
_diffrn_reflns_Laue_measured_fraction_max 0.998
_diffrn_reflns_limit_h_max 12
_diffrn_reflns_limit_h_min -12
_diffrn_reflns_limit_k_max 21
_diffrn_reflns_limit_k_min -21
_diffrn_reflns_limit_l_max 18
_diffrn_reflns_limit_l_min -18
_diffrn_reflns_number 22453
_diffrn_reflns_point_group_measured_fraction_full 0.998
_diffrn_reflns_point_group_measured_fraction_max 0.998
_diffrn_reflns_theta_full 25.242
_diffrn_reflns_theta_max 25.499
_diffrn_reflns_theta_min 3.274
_diffrn_source 'micro-focus sealed X-ray tube'
_exptl_absorpt_coefficient_mu 2.952
_exptl_absorpt_correction_T_max 1.00000
_exptl_absorpt_correction_T_min 0.34964
_exptl_absorpt_correction_type multi-scan
_exptl_absorpt_process_details
;
CrysAlisPro 1.171.40.49a (Rigaku Oxford Diffraction, 2019)
Empirical absorption correction using spherical harmonics,
 implemented in SCALE3 ABSPACK scaling algorithm.
;
_exptl_crystal_colour colourless
_exptl_crystal_density_diffrn 1.341
_exptl_crystal_description irregular
_exptl_crystal_F_000 1144
_exptl_crystal_size_max 0.314
_exptl_crystal_size_mid 0.216
_exptl_crystal_size_min 0.131
_refine_diff_density_max 0.900
_refine_diff_density_min -0.676
_refine_diff_density_rms 0.066
_refine_ls_extinction_method none
_refine_ls_goodness_of_fit_ref 1.034
_refine_ls_hydrogen_treatment constr
_refine_ls_matrix_type full
_refine_ls_number_parameters 297
_refine_ls_number_reflns 5131
_refine_ls_number_restraints 0
_refine_ls_restrained_S_all 1.034
_refine_ls_R_factor_all 0.0520
_refine_ls_R_factor_gt 0.0358
_refine_ls_shift/su_max 0.001
_refine_ls_shift/su_mean 0.000
_refine_ls_structure_factor_coef Fsqd
_refine_ls_weighting_details 'w=1/[\s^2^(Fo^2^)+(0.0422P)^2^+2.0752P] where P=(Fo^2^+2Fc^2^)/3'
_refine_ls_weighting_scheme calc
_refine_ls_wR_factor_gt 0.0835
_refine_ls_wR_factor_ref 0.0891
_reflns_Friedel_coverage 0.000
_reflns_number_gt 4030
_reflns_number_total 5131
_reflns_threshold_expression 'I > 2\s(I)'
_cod_data_source_file d1dt01393a2.cif
_cod_data_source_block Cj1485
_cod_depositor_comments 'Adding full bibliography for 7707372--7707383.cif.'
_cod_original_sg_symbol_H-M 'P 21/n'
_cod_database_code 7707374
_shelx_shelxl_version_number 2016/6
_shelx_space_group_comment
;
The symmetry employed for this shelxl refinement is uniquely defined
by the following loop, which should always be used as a source of
symmetry information in preference to the above space-group names.
They are only intended as comments.
;
_shelx_estimated_absorpt_t_min 0.458
_shelx_estimated_absorpt_t_max 0.698

loop_
_space_group_symop_operation_xyz
'x, y, z'
'-x+1/2, y+1/2, -z+1/2'
'-x, -y, -z'
'x-1/2, -y-1/2, z-1/2'

loop_
_atom_site_label
_atom_site_type_symbol
_atom_site_fract_x
_atom_site_fract_y
_atom_site_fract_z
_atom_site_U_iso_or_equiv
_atom_site_adp_type
_atom_site_occupancy
_atom_site_site_symmetry_order
_atom_site_calc_flag
_atom_site_refinement_flags_posn
_atom_site_refinement_flags_adp
_atom_site_refinement_flags_occupancy
_atom_site_disorder_assembly
_atom_site_disorder_group
Br1 Br 0.33293(3) 0.27647(2) 0.16255(2) 0.04116(11) Uani 1 1 d . . . . .
N1 N 0.3737(2) 0.33692(11) 0.41319(14) 0.0218(5) Uani 1 1 d . . . . .
C1 C 0.3437(3) 0.27016(13) 0.37391(17) 0.0206(6) Uani 1 1 d . . . . .
Be1 Be 0.2444(4) 0.25280(19) 0.2706(2) 0.0252(8) Uani 1 1 d . . . . .
Br2 Br 0.05064(3) 0.21283(2) 0.25555(2) 0.03623(10) Uani 1 1 d . . . . .
N2 N 0.4199(2) 0.22097(11) 0.42787(15) 0.0203(5) Uani 1 1 d . . . . .
C2 C 0.4680(3) 0.32948(15) 0.48923(18) 0.0256(6) Uani 1 1 d . . . . .
H2 H 0.504798 0.368384 0.527733 0.031 Uiso 1 1 calc R U . . .
C3 C 0.4976(3) 0.25674(15) 0.49827(18) 0.0244(6) Uani 1 1 d . . . . .
H3 H 0.559764 0.234247 0.544118 0.029 Uiso 1 1 calc R U . . .
C4 C 0.3095(3) 0.40719(14) 0.38428(17) 0.0248(6) Uani 1 1 d . . . . .
C5 C 0.1775(3) 0.41877(15) 0.39811(18) 0.0299(6) Uani 1 1 d . . . . .
C6 C 0.1250(3) 0.49005(17) 0.3799(2) 0.0390(8) Uani 1 1 d . . . . .
H6 H 0.036138 0.500757 0.388388 0.047 Uiso 1 1 calc R U . . .
C7 C 0.2001(4) 0.54499(17) 0.3499(2) 0.0434(8) Uani 1 1 d . . . . .
H7 H 0.163591 0.593611 0.340146 0.052 Uiso 1 1 calc R U . . .
C8 C 0.3273(4) 0.53077(16) 0.3338(2) 0.0365(7) Uani 1 1 d . . . . .
H8 H 0.375835 0.569128 0.310851 0.044 Uiso 1 1 calc R U . . .
C9 C 0.3859(3) 0.46069(15) 0.35064(18) 0.0280(6) Uani 1 1 d . . . . .
C10 C 0.0961(3) 0.35858(17) 0.4336(2) 0.0352(7) Uani 1 1 d . . . . .
H10 H 0.120925 0.310130 0.408909 0.042 Uiso 1 1 calc R U . . .
C11 C 0.1320(4) 0.35264(19) 0.5336(2) 0.0472(9) Uani 1 1 d . . . . .
H11A H 0.228145 0.342021 0.550712 0.071 Uiso 1 1 calc R U . . .
H11B H 0.079871 0.312364 0.554101 0.071 Uiso 1 1 calc R U . . .
H11C H 0.110960 0.399721 0.560196 0.071 Uiso 1 1 calc R U . . .
C12 C -0.0553(4) 0.3680(2) 0.4051(3) 0.0592(11) Uani 1 1 d . . . . .
H12A H -0.085385 0.411702 0.434281 0.089 Uiso 1 1 calc R U . . .
H12B H -0.101386 0.323577 0.421528 0.089 Uiso 1 1 calc R U . . .
H12C H -0.076480 0.374802 0.341179 0.089 Uiso 1 1 calc R U . . .
C13 C 0.5254(3) 0.44618(15) 0.3315(2) 0.0326(7) Uani 1 1 d . . . . .
H13 H 0.547083 0.392378 0.342910 0.039 Uiso 1 1 calc R U . . .
C14 C 0.6307(3) 0.49268(19) 0.3915(2) 0.0444(8) Uani 1 1 d . . . . .
H14A H 0.611132 0.545677 0.381071 0.067 Uiso 1 1 calc R U . . .
H14B H 0.720114 0.481452 0.378701 0.067 Uiso 1 1 calc R U . . .
H14C H 0.628146 0.480701 0.453057 0.067 Uiso 1 1 calc R U . . .
C15 C 0.5317(4) 0.46275(19) 0.2351(2) 0.0490(9) Uani 1 1 d . . . . .
H15A H 0.461868 0.434211 0.196946 0.074 Uiso 1 1 calc R U . . .
H15B H 0.620172 0.448598 0.222819 0.074 Uiso 1 1 calc R U . . .
H15C H 0.516996 0.516031 0.223683 0.074 Uiso 1 1 calc R U . . .
C16 C 0.4165(3) 0.14143(14) 0.41346(17) 0.0216(6) Uani 1 1 d . . . . .
C17 C 0.5122(3) 0.11035(14) 0.36964(17) 0.0243(6) Uani 1 1 d . . . . .
C18 C 0.5038(3) 0.03389(15) 0.3545(2) 0.0318(7) Uani 1 1 d . . . . .
H18 H 0.566699 0.010557 0.324297 0.038 Uiso 1 1 calc R U . . .
C19 C 0.4064(3) -0.00824(16) 0.3825(2) 0.0347(7) Uani 1 1 d . . . . .
H19 H 0.402079 -0.060186 0.370856 0.042 Uiso 1 1 calc R U . . .
C20 C 0.3146(3) 0.02393(15) 0.4272(2) 0.0318(7) Uani 1 1 d . . . . .
H20 H 0.248704 -0.006325 0.446856 0.038 Uiso 1 1 calc R U . . .
C21 C 0.3170(3) 0.10001(14) 0.44416(18) 0.0255(6) Uani 1 1 d . . . . .
C22 C 0.6239(3) 0.15642(16) 0.34269(19) 0.0297(6) Uani 1 1 d . . . . .
H22 H 0.597849 0.210015 0.344385 0.036 Uiso 1 1 calc R U . . .
C23 C 0.6477(3) 0.1393(2) 0.2502(2) 0.0478(9) Uani 1 1 d . . . . .
H23A H 0.677276 0.087522 0.247425 0.072 Uiso 1 1 calc R U . . .
H23B H 0.717153 0.172616 0.235435 0.072 Uiso 1 1 calc R U . . .
H23C H 0.564014 0.146635 0.208168 0.072 Uiso 1 1 calc R U . . .
C24 C 0.7542(3) 0.1456(2) 0.4082(2) 0.0431(8) Uani 1 1 d . . . . .
H24A H 0.740381 0.160241 0.467116 0.065 Uiso 1 1 calc R U . . .
H24B H 0.825058 0.176534 0.390888 0.065 Uiso 1 1 calc R U . . .
H24C H 0.781041 0.093195 0.408847 0.065 Uiso 1 1 calc R U . . .
C25 C 0.2201(3) 0.13623(16) 0.4968(2) 0.0312(7) Uani 1 1 d . . . . .
H25 H 0.199587 0.187268 0.472252 0.037 Uiso 1 1 calc R U . . .
C26 C 0.2823(3) 0.14500(18) 0.5936(2) 0.0390(8) Uani 1 1 d . . . . .
H26A H 0.302050 0.095763 0.620006 0.058 Uiso 1 1 calc R U . . .
H26B H 0.219060 0.171114 0.624301 0.058 Uiso 1 1 calc R U . . .
H26C H 0.365639 0.173777 0.598720 0.058 Uiso 1 1 calc R U . . .
C27 C 0.0871(3) 0.0946(2) 0.4888(3) 0.0500(9) Uani 1 1 d . . . . .
H27A H 0.102755 0.045659 0.516864 0.075 Uiso 1 1 calc R U . . .
H27B H 0.048078 0.088109 0.426526 0.075 Uiso 1 1 calc R U . . .
H27C H 0.024954 0.123126 0.517951 0.075 Uiso 1 1 calc R U . . .

loop_
_atom_site_aniso_label
_atom_site_aniso_U_11
_atom_site_aniso_U_22
_atom_site_aniso_U_33
_atom_site_aniso_U_23
_atom_site_aniso_U_13
_atom_site_aniso_U_12
Br1 0.0443(2) 0.0559(2) 0.02241(17) 0.00082(13) 0.00346(14) -0.01072(15)
N1 0.0246(12) 0.0193(11) 0.0208(12) -0.0010(9) 0.0020(10) 0.0050(9)
C1 0.0207(14) 0.0205(13) 0.0215(13) 0.0016(10) 0.0063(11) 0.0040(10)
Be1 0.029(2) 0.0196(17) 0.0253(19) 0.0000(14) 0.0003(16) 0.0058(14)
Br2 0.02678(17) 0.04381(19) 0.03649(19) -0.01044(13) 0.00119(13) -0.00272(13)
N2 0.0183(11) 0.0207(11) 0.0216(11) 0.0002(9) 0.0029(9) 0.0027(9)
C2 0.0285(16) 0.0252(14) 0.0215(14) -0.0026(11) -0.0003(12) 0.0018(11)
C3 0.0225(14) 0.0289(14) 0.0203(14) 0.0004(11) -0.0005(12) 0.0014(11)
C4 0.0349(17) 0.0189(13) 0.0195(14) -0.0019(10) 0.0012(12) 0.0088(11)
C5 0.0349(17) 0.0284(15) 0.0246(15) -0.0069(12) 0.0005(13) 0.0092(12)
C6 0.0380(19) 0.0370(17) 0.0387(19) -0.0079(14) -0.0023(15) 0.0155(14)
C7 0.054(2) 0.0276(16) 0.043(2) -0.0018(14) -0.0066(17) 0.0191(15)
C8 0.055(2) 0.0216(14) 0.0302(17) 0.0019(12) -0.0005(15) 0.0037(14)
C9 0.0382(18) 0.0233(14) 0.0205(14) -0.0011(11) -0.0006(13) 0.0035(12)
C10 0.0322(17) 0.0349(16) 0.0401(18) -0.0084(14) 0.0105(14) 0.0086(13)
C11 0.058(2) 0.046(2) 0.042(2) -0.0071(16) 0.0218(18) -0.0040(17)
C12 0.035(2) 0.058(2) 0.085(3) -0.011(2) 0.010(2) 0.0098(17)
C13 0.0438(19) 0.0229(14) 0.0334(17) -0.0006(12) 0.0130(14) 0.0028(13)
C14 0.039(2) 0.0454(19) 0.049(2) -0.0066(16) 0.0064(17) 0.0026(15)
C15 0.070(3) 0.0423(19) 0.040(2) 0.0020(15) 0.0240(19) -0.0073(17)
C16 0.0220(14) 0.0172(13) 0.0237(14) 0.0015(10) -0.0012(11) 0.0040(10)
C17 0.0239(15) 0.0258(14) 0.0216(14) 0.0034(11) -0.0002(12) 0.0057(11)
C18 0.0367(18) 0.0270(15) 0.0312(16) -0.0002(12) 0.0046(14) 0.0104(13)
C19 0.0439(19) 0.0198(14) 0.0356(18) -0.0006(12) -0.0061(15) 0.0025(13)
C20 0.0304(16) 0.0274(15) 0.0348(17) 0.0096(12) -0.0021(14) -0.0057(12)
C21 0.0211(14) 0.0251(14) 0.0284(15) 0.0064(11) -0.0010(12) 0.0016(11)
C22 0.0285(16) 0.0293(15) 0.0325(16) 0.0014(12) 0.0091(13) 0.0060(12)
C23 0.038(2) 0.074(2) 0.0333(19) -0.0020(17) 0.0121(16) -0.0082(17)
C24 0.0297(18) 0.058(2) 0.0402(19) 0.0035(16) 0.0025(15) -0.0088(15)
C25 0.0262(16) 0.0304(15) 0.0381(17) 0.0098(13) 0.0089(14) 0.0044(12)
C26 0.0316(18) 0.0441(18) 0.0432(19) 0.0002(15) 0.0118(15) 0.0001(14)
C27 0.0252(18) 0.074(2) 0.052(2) 0.0014(19) 0.0089(16) -0.0062(16)

loop_
_atom_type_symbol
_atom_type_description
_atom_type_scat_dispersion_real
_atom_type_scat_dispersion_imag
_atom_type_scat_source
C C 0.0033 0.0016 'International Tables Vol C Tables 4.2.6.8 and 6.1.1.4'
Be Be 0.0005 0.0002 'International Tables Vol C Tables 4.2.6.8 and 6.1.1.4'
N N 0.0061 0.0033 'International Tables Vol C Tables 4.2.6.8 and 6.1.1.4'
Br Br -0.2901 2.4595 'International Tables Vol C Tables 4.2.6.8 and 6.1.1.4'
H H 0.0000 0.0000 'International Tables Vol C Tables 4.2.6.8 and 6.1.1.4'

loop_
_geom_angle_atom_site_label_1
_geom_angle_atom_site_label_2
_geom_angle_atom_site_label_3
_geom_angle
_geom_angle_site_symmetry_1
_geom_angle_site_symmetry_3
_geom_angle_publ_flag
C1 N1 C2 111.2(2) . . ?
C1 N1 C4 125.4(2) . . ?
C2 N1 C4 123.3(2) . . ?
N1 C1 N2 104.1(2) . . ?
N1 C1 Be1 127.7(2) . . ?
N2 C1 Be1 127.8(2) . . ?
C1 Be1 Br2 123.0(2) . . ?
C1 Be1 Br1 115.8(2) . . ?
Br2 Be1 Br1 121.19(18) . . ?
C1 N2 C3 111.2(2) . . ?
C1 N2 C16 123.6(2) . . ?
C3 N2 C16 125.2(2) . . ?
C3 C2 N1 106.9(2) . . ?
C3 C2 H2 126.6 . . ?
N1 C2 H2 126.6 . . ?
C2 C3 N2 106.6(2) . . ?
C2 C3 H3 126.7 . . ?
N2 C3 H3 126.7 . . ?
C9 C4 C5 124.1(2) . . ?
C9 C4 N1 117.9(2) . . ?
C5 C4 N1 117.8(2) . . ?
C6 C5 C4 116.3(3) . . ?
C6 C5 C10 121.0(3) . . ?
C4 C5 C10 122.7(2) . . ?
C7 C6 C5 120.9(3) . . ?
C7 C6 H6 119.5 . . ?
C5 C6 H6 119.5 . . ?
C6 C7 C8 121.1(3) . . ?
C6 C7 H7 119.4 . . ?
C8 C7 H7 119.4 . . ?
C7 C8 C9 120.9(3) . . ?
C7 C8 H8 119.6 . . ?
C9 C8 H8 119.6 . . ?
C4 C9 C8 116.6(3) . . ?
C4 C9 C13 123.5(2) . . ?
C8 C9 C13 119.9(3) . . ?
C5 C10 C12 113.4(3) . . ?
C5 C10 C11 111.6(3) . . ?
C12 C10 C11 110.3(3) . . ?
C5 C10 H10 107.1 . . ?
C12 C10 H10 107.1 . . ?
C11 C10 H10 107.1 . . ?
C10 C11 H11A 109.5 . . ?
C10 C11 H11B 109.5 . . ?
H11A C11 H11B 109.5 . . ?
C10 C11 H11C 109.5 . . ?
H11A C11 H11C 109.5 . . ?
H11B C11 H11C 109.5 . . ?
C10 C12 H12A 109.5 . . ?
C10 C12 H12B 109.5 . . ?
H12A C12 H12B 109.5 . . ?
C10 C12 H12C 109.5 . . ?
H12A C12 H12C 109.5 . . ?
H12B C12 H12C 109.5 . . ?
C9 C13 C14 111.1(2) . . ?
C9 C13 C15 110.9(3) . . ?
C14 C13 C15 109.8(3) . . ?
C9 C13 H13 108.3 . . ?
C14 C13 H13 108.3 . . ?
C15 C13 H13 108.3 . . ?
C13 C14 H14A 109.5 . . ?
C13 C14 H14B 109.5 . . ?
H14A C14 H14B 109.5 . . ?
C13 C14 H14C 109.5 . . ?
H14A C14 H14C 109.5 . . ?
H14B C14 H14C 109.5 . . ?
C13 C15 H15A 109.5 . . ?
C13 C15 H15B 109.5 . . ?
H15A C15 H15B 109.5 . . ?
C13 C15 H15C 109.5 . . ?
H15A C15 H15C 109.5 . . ?
H15B C15 H15C 109.5 . . ?
C17 C16 C21 123.7(2) . . ?
C17 C16 N2 118.1(2) . . ?
C21 C16 N2 118.2(2) . . ?
C16 C17 C18 116.7(3) . . ?
C16 C17 C22 122.0(2) . . ?
C18 C17 C22 121.2(2) . . ?
C19 C18 C17 121.1(3) . . ?
C19 C18 H18 119.4 . . ?
C17 C18 H18 119.4 . . ?
C18 C19 C20 120.7(3) . . ?
C18 C19 H19 119.6 . . ?
C20 C19 H19 119.6 . . ?
C19 C20 C21 121.0(3) . . ?
C19 C20 H20 119.5 . . ?
C21 C20 H20 119.5 . . ?
C20 C21 C16 116.6(3) . . ?
C20 C21 C25 121.9(2) . . ?
C16 C21 C25 121.4(2) . . ?
C17 C22 C23 113.3(3) . . ?
C17 C22 C24 110.2(2) . . ?
C23 C22 C24 109.6(3) . . ?
C17 C22 H22 107.8 . . ?
C23 C22 H22 107.8 . . ?
C24 C22 H22 107.8 . . ?
C22 C23 H23A 109.5 . . ?
C22 C23 H23B 109.5 . . ?
H23A C23 H23B 109.5 . . ?
C22 C23 H23C 109.5 . . ?
H23A C23 H23C 109.5 . . ?
H23B C23 H23C 109.5 . . ?
C22 C24 H24A 109.5 . . ?
C22 C24 H24B 109.5 . . ?
H24A C24 H24B 109.5 . . ?
C22 C24 H24C 109.5 . . ?
H24A C24 H24C 109.5 . . ?
H24B C24 H24C 109.5 . . ?
C26 C25 C21 112.0(2) . . ?
C26 C25 C27 109.6(3) . . ?
C21 C25 C27 112.8(3) . . ?
C26 C25 H25 107.4 . . ?
C21 C25 H25 107.4 . . ?
C27 C25 H25 107.4 . . ?
C25 C26 H26A 109.5 . . ?
C25 C26 H26B 109.5 . . ?
H26A C26 H26B 109.5 . . ?
C25 C26 H26C 109.5 . . ?
H26A C26 H26C 109.5 . . ?
H26B C26 H26C 109.5 . . ?
C25 C27 H27A 109.5 . . ?
C25 C27 H27B 109.5 . . ?
H27A C27 H27B 109.5 . . ?
C25 C27 H27C 109.5 . . ?
H27A C27 H27C 109.5 . . ?
H27B C27 H27C 109.5 . . ?

loop_
_geom_bond_atom_site_label_1
_geom_bond_atom_site_label_2
_geom_bond_distance
_geom_bond_site_symmetry_2
_geom_bond_publ_flag
Br1 Be1 2.073(4) . ?
N1 C1 1.354(3) . ?
N1 C2 1.382(4) . ?
N1 C4 1.453(3) . ?
C1 N2 1.357(3) . ?
C1 Be1 1.756(4) . ?
Be1 Br2 2.060(4) . ?
N2 C3 1.382(3) . ?
N2 C16 1.446(3) . ?
C2 C3 1.343(4) . ?
C2 H2 0.9500 . ?
C3 H3 0.9500 . ?
C4 C9 1.390(4) . ?
C4 C5 1.404(4) . ?
C5 C6 1.396(4) . ?
C5 C10 1.519(4) . ?
C6 C7 1.375(5) . ?
C6 H6 0.9500 . ?
C7 C8 1.376(5) . ?
C7 H7 0.9500 . ?
C8 C9 1.397(4) . ?
C8 H8 0.9500 . ?
C9 C13 1.514(4) . ?
C10 C12 1.525(5) . ?
C10 C11 1.527(5) . ?
C10 H10 1.0000 . ?
C11 H11A 0.9800 . ?
C11 H11B 0.9800 . ?
C11 H11C 0.9800 . ?
C12 H12A 0.9800 . ?
C12 H12B 0.9800 . ?
C12 H12C 0.9800 . ?
C13 C14 1.529(4) . ?
C13 C15 1.531(4) . ?
C13 H13 1.0000 . ?
C14 H14A 0.9800 . ?
C14 H14B 0.9800 . ?
C14 H14C 0.9800 . ?
C15 H15A 0.9800 . ?
C15 H15B 0.9800 . ?
C15 H15C 0.9800 . ?
C16 C17 1.392(4) . ?
C16 C21 1.400(4) . ?
C17 C18 1.394(4) . ?
C17 C22 1.517(4) . ?
C18 C19 1.371(4) . ?
C18 H18 0.9500 . ?
C19 C20 1.378(4) . ?
C19 H19 0.9500 . ?
C20 C21 1.391(4) . ?
C20 H20 0.9500 . ?
C21 C25 1.525(4) . ?
C22 C23 1.521(4) . ?
C22 C24 1.525(4) . ?
C22 H22 1.0000 . ?
C23 H23A 0.9800 . ?
C23 H23B 0.9800 . ?
C23 H23C 0.9800 . ?
C24 H24A 0.9800 . ?
C24 H24B 0.9800 . ?
C24 H24C 0.9800 . ?
C25 C26 1.524(4) . ?
C25 C27 1.525(4) . ?
C25 H25 1.0000 . ?
C26 H26A 0.9800 . ?
C26 H26B 0.9800 . ?
C26 H26C 0.9800 . ?
C27 H27A 0.9800 . ?
C27 H27B 0.9800 . ?
C27 H27C 0.9800 . ?
